data_7040631
loop_
_publ_author_name
'Zhang, Lei'
'Fang, Bo'
'Hou, Guohua'
'Ai, Lin'
'Ding, Wanjian'
'Walter, Marc D.'
'Zi, Guofu'

_publ_section_title
;
 Intrinsic reactivity of a uranium metallacyclopropene toward unsaturated
 organic molecules.
;
_journal_issue 41
_journal_name_full 'Dalton transactions (Cambridge, England : 2003)'
_journal_page_first 16441
_journal_page_last 16452
_journal_paper_doi 10.1039/c6dt03005j
_journal_volume 45
_journal_year 2016
_chemical_formula_moiety 'C40 H54 Si2 U'
_chemical_formula_sum 'C40 H54 Si2 U'
_chemical_formula_weight 829.04
_space_group_crystal_system triclinic
_space_group_IT_number 2
_space_group_name_Hall '-P 1'
_space_group_name_H-M_alt 'P -1'
_symmetry_space_group_name_Hall '-P 1'
_symmetry_space_group_name_H-M 'P -1'
_atom_sites_solution_hydrogens mixed
_audit_block_doi 10.5517/ccdc.csd.cc1m76jl
_audit_creation_method SHELXL-2014/7
_audit_update_record
;
2016-09-07 deposited with the CCDC.
2016-09-12 downloaded from the CCDC.
;
_cell_angle_alpha 82.996(17)
_cell_angle_beta 76.372(12)
_cell_angle_gamma 65.074(11)
_cell_formula_units_Z 2
_cell_length_a 10.010(7)
_cell_length_b 11.707(11)
_cell_length_c 17.678(12)
_cell_measurement_reflns_used 2459
_cell_measurement_temperature 100(2)
_cell_measurement_theta_max 23.03
_cell_measurement_theta_min 2.29
_cell_volume 1825(2)
_computing_cell_refinement 'Bruker SAINT'
_computing_data_collection 'Bruker APEX2'
_computing_data_reduction 'Bruker SAINT'
_computing_molecular_graphics 'Bruker SHELXTL'
_computing_publication_material 'Bruker SHELXTL'
_computing_structure_refinement 'SHELXL-2014/7 (Sheldrick, 2014)'
_computing_structure_solution 'SHELXS-97 (Sheldrick 2008)'
_diffrn_ambient_temperature 100(2)
_diffrn_measured_fraction_theta_full 0.992
_diffrn_measured_fraction_theta_max 0.976
_diffrn_measurement_device_type 'Bruker APEX-II CCD'
_diffrn_measurement_method '\f and \w scans'
_diffrn_radiation_type MoK\a
_diffrn_radiation_wavelength 0.71073
_diffrn_reflns_av_R_equivalents 0.0875
_diffrn_reflns_av_unetI/netI 0.1764
_diffrn_reflns_Laue_measured_fraction_full 0.992
_diffrn_reflns_Laue_measured_fraction_max 0.976
_diffrn_reflns_limit_h_max 12
_diffrn_reflns_limit_h_min -13
_diffrn_reflns_limit_k_max 15
_diffrn_reflns_limit_k_min -14
_diffrn_reflns_limit_l_max 19
_diffrn_reflns_limit_l_min -23
_diffrn_reflns_number 12571
_diffrn_reflns_point_group_measured_fraction_full 0.992
_diffrn_reflns_point_group_measured_fraction_max 0.976
_diffrn_reflns_theta_full 25.242
_diffrn_reflns_theta_max 27.776
_diffrn_reflns_theta_min 1.919
_exptl_absorpt_coefficient_mu 4.538
_exptl_absorpt_correction_T_max 0.75
_exptl_absorpt_correction_T_min 0.52
_exptl_absorpt_correction_type multi-scan
_exptl_absorpt_process_details SADABS
_exptl_crystal_colour brown
_exptl_crystal_density_diffrn 1.508
_exptl_crystal_description block
_exptl_crystal_F_000 828
_exptl_crystal_size_max 0.200
_exptl_crystal_size_mid 0.200
_exptl_crystal_size_min 0.200
_refine_diff_density_max 2.893
_refine_diff_density_min -5.082
_refine_diff_density_rms 0.296
_refine_ls_extinction_method none
_refine_ls_goodness_of_fit_ref 0.954
_refine_ls_hydrogen_treatment mixed
_refine_ls_matrix_type full
_refine_ls_number_parameters 408
_refine_ls_number_reflns 8419
_refine_ls_number_restraints 6
_refine_ls_restrained_S_all 0.954
_refine_ls_R_factor_all 0.1063
_refine_ls_R_factor_gt 0.0728
_refine_ls_shift/su_max 0.000
_refine_ls_shift/su_mean 0.000
_refine_ls_structure_factor_coef Fsqd
_refine_ls_weighting_details 'w=1/[\s^2^(Fo^2^)+(0.0794P)^2^] where P=(Fo^2^+2Fc^2^)/3'
_refine_ls_weighting_scheme calc
_refine_ls_wR_factor_gt 0.1675
_refine_ls_wR_factor_ref 0.1972
_reflns_Friedel_coverage 0.000
_reflns_number_gt 5753
_reflns_number_total 8419
_reflns_threshold_expression 'I > 2\s(I)'
_cod_data_source_file c6dt03005j2.cif
_cod_data_source_block compound7
_cod_depositor_comments 'Adding full bibliography for 7040629--7040640.cif.'
_cod_database_code 7040631
_shelx_shelxl_version_number 2014/7
_shelx_space_group_comment
; 
The symmetry employed for this shelxl refinement is uniquely defined 
by the following loop, which should always be used as a source of 
symmetry information in preference to the above space-group names. 
They are only intended as comments. 
;
_shelx_estimated_absorpt_t_min 0.464
_shelx_estimated_absorpt_t_max 0.464

loop_
_space_group_symop_operation_xyz
'x, y, z'
'-x, -y, -z'

loop_
_atom_site_label
_atom_site_type_symbol
_atom_site_fract_x
_atom_site_fract_y
_atom_site_fract_z
_atom_site_U_iso_or_equiv
_atom_site_adp_type
_atom_site_occupancy
_atom_site_site_symmetry_order
_atom_site_calc_flag
_atom_site_refinement_flags_posn
_atom_site_refinement_flags_adp
C1 C 0.7583(12) 0.3979(12) 0.7403(6) 0.028(3) Uani 1 1 d . .
C2 C 0.8309(13) 0.3333(13) 0.8011(6) 0.034(3) Uani 1 1 d . .
C3 C 0.9206(12) 0.2058(12) 0.7794(6) 0.028(3) Uani 1 1 d . .
C4 C 0.8967(11) 0.1918(10) 0.7060(6) 0.022(2) Uani 1 1 d . .
C5 C 0.7967(12) 0.3099(12) 0.6811(6) 0.029(3) Uani 1 1 d . .
C6 C 0.6692(15) 0.5356(13) 0.7335(8) 0.042(3) Uani 1 1 d . .
H6A H 0.6358 0.5723 0.7851 0.062 Uiso 1 1 calc R U
H6B H 0.5813 0.5511 0.7119 0.062 Uiso 1 1 calc R U
H6C H 0.7318 0.5743 0.6990 0.062 Uiso 1 1 calc R U
C7 C 0.8266(15) 0.3946(13) 0.8720(6) 0.038(3) Uani 1 1 d . .
H7A H 0.9214 0.4035 0.8667 0.056 Uiso 1 1 calc R U
H7B H 0.8128 0.3422 0.9183 0.056 Uiso 1 1 calc R U
H7C H 0.7427 0.4779 0.8773 0.056 Uiso 1 1 calc R U
C8 C 1.0375(13) 0.1038(12) 0.8203(7) 0.036(3) Uani 1 1 d . .
H8A H 1.0293 0.0234 0.8198 0.054 Uiso 1 1 calc R U
H8B H 1.0198 0.1272 0.8743 0.054 Uiso 1 1 calc R U
H8C H 1.1385 0.0953 0.7932 0.054 Uiso 1 1 calc R U
C9 C 0.9788(13) 0.0733(13) 0.6601(7) 0.039(3) Uani 1 1 d . .
H9A H 1.0874 0.0451 0.6555 0.059 Uiso 1 1 calc R U
H9B H 0.9553 0.0900 0.6080 0.059 Uiso 1 1 calc R U
H9C H 0.9473 0.0075 0.6868 0.059 Uiso 1 1 calc R U
C10 C 0.7496(13) 0.3461(12) 0.6056(6) 0.031(3) Uani 1 1 d . .
H10A H 0.6413 0.3988 0.6144 0.046 Uiso 1 1 calc R U
H10B H 0.7715 0.2701 0.5784 0.046 Uiso 1 1 calc R U
H10C H 0.8046 0.3933 0.5739 0.046 Uiso 1 1 calc R U
C11 C 0.5052(13) 0.2053(11) 0.9571(6) 0.028(3) Uani 1 1 d . .
C12 C 0.6577(13) 0.1162(12) 0.9459(6) 0.029(3) Uani 1 1 d . .
C13 C 0.6697(13) 0.0215(11) 0.8985(6) 0.033(3) Uani 1 1 d . .
C14 C 0.5323(13) 0.0518(11) 0.8799(6) 0.030(3) Uani 1 1 d . .
C15 C 0.4277(12) 0.1662(12) 0.9165(6) 0.028(3) Uani 1 1 d . .
C16 C 0.4413(15) 0.3163(13) 1.0095(7) 0.040(3) Uani 1 1 d . .
H16A H 0.3360 0.3672 1.0062 0.060 Uiso 1 1 calc R U
H16B H 0.4994 0.3679 0.9931 0.060 Uiso 1 1 calc R U
H16C H 0.4469 0.2861 1.0634 0.060 Uiso 1 1 calc R U
C17 C 0.7761(15) 0.1094(15) 0.9877(7) 0.043(3) Uani 1 1 d . .
H17A H 0.7437 0.0969 1.0437 0.064 Uiso 1 1 calc R U
H17B H 0.7903 0.1882 0.9784 0.064 Uiso 1 1 calc R U
H17C H 0.8713 0.0388 0.9682 0.064 Uiso 1 1 calc R U
C18 C 0.8065(14) -0.0980(13) 0.8715(8) 0.045(3) Uani 1 1 d . .
H18A H 0.7836 -0.1714 0.8901 0.067 Uiso 1 1 calc R U
H18B H 0.8912 -0.1029 0.8924 0.067 Uiso 1 1 calc R U
H18C H 0.8332 -0.0969 0.8145 0.067 Uiso 1 1 calc R U
C19 C 0.4880(14) -0.0312(12) 0.8402(7) 0.035(3) Uani 1 1 d . .
H19A H 0.5722 -0.0780 0.7990 0.053 Uiso 1 1 calc R U
H19B H 0.4004 0.0216 0.8174 0.053 Uiso 1 1 calc R U
H19C H 0.4626 -0.0906 0.8785 0.053 Uiso 1 1 calc R U
C20 C 0.2620(13) 0.2265(12) 0.9164(7) 0.034(3) Uani 1 1 d . .
H20A H 0.2474 0.2382 0.8626 0.051 Uiso 1 1 calc R U
H20B H 0.2166 0.3085 0.9412 0.051 Uiso 1 1 calc R U
H20C H 0.2142 0.1720 0.9453 0.051 Uiso 1 1 calc R U
C21 C 0.5463(13) 0.1846(11) 0.6979(6) 0.026(2) Uani 1 1 d . .
C22 C 0.4276(12) 0.2934(11) 0.6838(6) 0.025(2) Uani 1 1 d . .
C23 C 0.3620(11) 0.4113(10) 0.7307(6) 0.021(2) Uani 1 1 d . .
C24 C 0.4056(12) 0.4216(10) 0.7954(6) 0.024(2) Uani 1 1 d . U
C25 C 0.7266(14) 0.0352(13) 0.5407(7) 0.039(3) Uani 1 1 d . .
H25A H 0.7763 -0.0512 0.5221 0.058 Uiso 1 1 calc R U
H25B H 0.8027 0.0673 0.5407 0.058 Uiso 1 1 calc R U
H25C H 0.6592 0.0888 0.5064 0.058 Uiso 1 1 calc R U
C26 C 0.4662(14) -0.0183(13) 0.6356(8) 0.043(3) Uani 1 1 d . .
H26A H 0.4118 0.0318 0.5953 0.064 Uiso 1 1 calc R U
H26B H 0.3954 -0.0081 0.6858 0.064 Uiso 1 1 calc R U
H26C H 0.5146 -0.1074 0.6220 0.064 Uiso 1 1 calc R U
C27 C 0.3516(12) 0.3038(9) 0.6173(6) 0.022(2) Uani 1 1 d . .
C28 C 0.4239(13) 0.3158(11) 0.5409(6) 0.029(3) Uani 1 1 d . .
H28 H 0.5198 0.3187 0.5309 0.035 Uiso 1 1 calc R U
C29 C 0.3554(14) 0.3234(12) 0.4792(7) 0.034(3) Uani 1 1 d . .
H29 H 0.4058 0.3309 0.4273 0.040 Uiso 1 1 calc R U
C30 C 0.2177(15) 0.3202(13) 0.4922(7) 0.040(3) Uani 1 1 d . .
H30 H 0.1709 0.3261 0.4501 0.048 Uiso 1 1 calc R U
C31 C 0.1461(17) 0.3082(16) 0.5695(9) 0.058(4) Uani 1 1 d . .
H31 H 0.0493 0.3067 0.5796 0.070 Uiso 1 1 calc R U
C32 C 0.2116(12) 0.2987(11) 0.6288(7) 0.028(3) Uani 1 1 d . .
H32 H 0.1615 0.2883 0.6802 0.034 Uiso 1 1 calc R U
C33 C 0.2461(11) 0.5254(11) 0.6961(6) 0.025(2) Uani 1 1 d . .
C34 C 0.2880(13) 0.5950(11) 0.6361(7) 0.033(3) Uani 1 1 d . .
H34 H 0.3919 0.5693 0.6134 0.040 Uiso 1 1 calc R U
C35 C 0.1849(14) 0.7023(12) 0.6066(7) 0.036(3) Uani 1 1 d . .
H35 H 0.2174 0.7506 0.5653 0.044 Uiso 1 1 calc R U
C36 C 0.0356(14) 0.7372(12) 0.6384(7) 0.039(3) Uani 1 1 d . .
H36 H -0.0371 0.8089 0.6178 0.047 Uiso 1 1 calc R U
C37 C -0.0088(14) 0.6711(14) 0.6982(7) 0.041(3) Uani 1 1 d . .
H37 H -0.1129 0.6987 0.7211 0.050 Uiso 1 1 calc R U
C38 C 0.0945(14) 0.5626(13) 0.7276(8) 0.040(3) Uani 1 1 d . .
H38 H 0.0610 0.5146 0.7688 0.048 Uiso 1 1 calc R U
C39 C 0.2726(14) 0.7289(12) 0.7992(7) 0.040(3) Uani 1 1 d . .
H39A H 0.1939 0.7453 0.7701 0.060 Uiso 1 1 calc R U
H39B H 0.3638 0.7277 0.7629 0.060 Uiso 1 1 calc R U
H39C H 0.2379 0.7954 0.8369 0.060 Uiso 1 1 calc R U
C40 C 0.1339(14) 0.5867(13) 0.9222(7) 0.045(4) Uani 1 1 d . .
H40A H 0.0811 0.6721 0.9425 0.068 Uiso 1 1 calc R U
H40B H 0.1572 0.5255 0.9655 0.068 Uiso 1 1 calc R U
H40C H 0.0698 0.5697 0.8950 0.068 Uiso 1 1 calc R U
Si1 Si 0.6138(4) 0.0370(3) 0.64307(18) 0.0283(7) Uani 1 1 d . .
H1 H 0.712(13) -0.059(12) 0.687(6) 0.034 Uiso 1 1 d . U
Si2 Si 0.3152(4) 0.5725(3) 0.85206(18) 0.0313(8) Uani 1 1 d . .
H2 H 0.408(13) 0.584(12) 0.892(7) 0.038 Uiso 1 1 d . U
U1 U 0.62427(4) 0.23339(4) 0.80369(2) 0.02117(14) Uani 1 1 d . .

loop_
_atom_site_aniso_label
_atom_site_aniso_U_11
_atom_site_aniso_U_22
_atom_site_aniso_U_33
_atom_site_aniso_U_23
_atom_site_aniso_U_13
_atom_site_aniso_U_12
C1 0.021(6) 0.031(7) 0.026(6) 0.000(5) -0.003(4) -0.007(5)
C2 0.032(6) 0.039(8) 0.024(6) -0.011(5) -0.002(5) -0.007(6)
C3 0.025(6) 0.037(7) 0.022(6) -0.008(5) -0.011(4) -0.008(5)
C4 0.023(5) 0.019(6) 0.020(5) -0.005(4) 0.009(4) -0.009(5)
C5 0.016(5) 0.031(7) 0.027(6) -0.004(5) 0.007(4) -0.004(5)
C6 0.040(7) 0.041(9) 0.045(8) 0.003(6) 0.002(6) -0.024(7)
C7 0.047(8) 0.049(9) 0.024(6) -0.005(5) -0.010(5) -0.024(7)
C8 0.032(7) 0.033(8) 0.035(7) -0.005(5) -0.010(5) -0.003(6)
C9 0.029(7) 0.036(8) 0.038(7) -0.003(6) 0.001(5) -0.003(6)
C10 0.037(7) 0.033(7) 0.019(5) 0.002(5) -0.003(5) -0.014(6)
C11 0.038(7) 0.029(7) 0.015(5) 0.001(4) -0.004(4) -0.014(5)
C12 0.032(6) 0.033(7) 0.016(5) 0.007(4) 0.000(4) -0.011(5)
C13 0.033(6) 0.026(7) 0.024(6) 0.007(5) -0.002(5) 0.000(5)
C14 0.039(7) 0.023(6) 0.016(5) 0.003(4) -0.004(5) -0.004(5)
C15 0.026(6) 0.045(8) 0.012(5) 0.012(5) -0.009(4) -0.014(5)
C16 0.052(8) 0.041(8) 0.025(6) -0.007(5) 0.004(5) -0.022(7)
C17 0.049(8) 0.058(10) 0.026(6) 0.009(6) -0.016(6) -0.025(7)
C18 0.034(7) 0.027(8) 0.059(9) 0.007(6) -0.009(6) -0.002(6)
C19 0.047(8) 0.034(8) 0.029(6) 0.000(5) 0.004(5) -0.027(6)
C20 0.032(7) 0.031(7) 0.031(6) 0.001(5) 0.001(5) -0.009(6)
C21 0.035(6) 0.022(6) 0.015(5) -0.007(4) 0.003(4) -0.007(5)
C22 0.025(6) 0.027(6) 0.016(5) 0.001(4) 0.002(4) -0.008(5)
C23 0.019(5) 0.019(6) 0.021(5) 0.002(4) 0.004(4) -0.009(4)
C24 0.028(5) 0.010(5) 0.034(5) -0.007(4) 0.000(4) -0.008(4)
C25 0.040(7) 0.043(8) 0.027(6) -0.015(5) 0.001(5) -0.012(6)
C26 0.045(8) 0.025(7) 0.053(8) -0.017(6) -0.007(6) -0.006(6)
C27 0.026(6) 0.008(5) 0.022(5) 0.000(4) -0.002(4) 0.002(4)
C28 0.035(6) 0.021(6) 0.026(6) 0.001(4) -0.002(5) -0.008(5)
C29 0.045(7) 0.033(7) 0.023(6) 0.002(5) -0.010(5) -0.015(6)
C30 0.043(8) 0.042(8) 0.031(7) 0.001(6) -0.021(6) -0.008(6)
C31 0.045(9) 0.058(11) 0.060(10) -0.016(8) 0.003(7) -0.013(8)
C32 0.026(6) 0.029(7) 0.029(6) -0.010(5) -0.003(5) -0.010(5)
C33 0.022(5) 0.023(6) 0.014(5) -0.010(4) -0.002(4) 0.006(5)
C34 0.030(6) 0.023(7) 0.032(6) 0.000(5) -0.002(5) 0.001(5)
C35 0.043(7) 0.023(7) 0.027(6) 0.005(5) -0.004(5) -0.002(6)
C36 0.042(8) 0.020(7) 0.045(8) -0.010(5) -0.023(6) 0.008(6)
C37 0.026(6) 0.051(9) 0.038(7) -0.018(6) -0.006(5) -0.004(6)
C38 0.033(7) 0.034(8) 0.040(7) -0.006(6) -0.008(5) 0.000(6)
C39 0.043(8) 0.026(7) 0.037(7) -0.004(5) -0.008(6) 0.001(6)
C40 0.042(8) 0.040(9) 0.032(7) -0.018(6) 0.001(6) 0.004(6)
Si1 0.0289(17) 0.0193(17) 0.0271(16) -0.0087(12) -0.0019(13) -0.0005(14)
Si2 0.0347(18) 0.0255(19) 0.0254(16) -0.0071(13) -0.0073(13) -0.0020(15)
U1 0.0214(2) 0.0190(2) 0.0169(2) -0.00090(14) -0.00230(14) -0.00295(16)

loop_
_atom_type_symbol
_atom_type_description
_atom_type_scat_dispersion_real
_atom_type_scat_dispersion_imag
_atom_type_scat_source
C C 0.0033 0.0016 'International Tables Vol C Tables 4.2.6.8 and 6.1.1.4'
H H 0.0000 0.0000 'International Tables Vol C Tables 4.2.6.8 and 6.1.1.4'
Si Si 0.0817 0.0704 'International Tables Vol C Tables 4.2.6.8 and 6.1.1.4'
U U -9.6767 9.6646 'International Tables Vol C Tables 4.2.6.8 and 6.1.1.4'

loop_
_geom_angle_atom_site_label_1
_geom_angle_atom_site_label_2
_geom_angle_atom_site_label_3
_geom_angle
C2 C1 C5 108.2(11)
C2 C1 C6 126.7(11)
C5 C1 C6 124.9(11)
C2 C1 U1 74.8(7)
C5 C1 U1 73.9(7)
C6 C1 U1 122.0(7)
C1 C2 C3 108.3(10)
C1 C2 C7 124.4(12)
C3 C2 C7 126.9(11)
C1 C2 U1 75.9(7)
C3 C2 U1 75.7(7)
C7 C2 U1 120.1(8)
C4 C3 C2 107.5(10)
C4 C3 C8 124.1(10)
C2 C3 C8 128.0(10)
C4 C3 U1 73.8(6)
C2 C3 U1 74.5(7)
C8 C3 U1 123.1(8)
C5 C4 C3 108.5(10)
C5 C4 C9 126.9(11)
C3 C4 C9 124.3(10)
C5 C4 U1 75.2(6)
C3 C4 U1 76.5(6)
C9 C4 U1 119.7(8)
C4 C5 C1 107.4(10)
C4 C5 C10 128.8(10)
C1 C5 C10 123.4(11)
C4 C5 U1 74.9(6)
C1 C5 U1 76.2(6)
C10 C5 U1 120.0(8)
C1 C6 H6A 109.5
C1 C6 H6B 109.5
H6A C6 H6B 109.5
C1 C6 H6C 109.5
H6A C6 H6C 109.5
H6B C6 H6C 109.5
C2 C7 H7A 109.5
C2 C7 H7B 109.5
H7A C7 H7B 109.5
C2 C7 H7C 109.5
H7A C7 H7C 109.5
H7B C7 H7C 109.5
C3 C8 H8A 109.5
C3 C8 H8B 109.5
H8A C8 H8B 109.5
C3 C8 H8C 109.5
H8A C8 H8C 109.5
H8B C8 H8C 109.5
C4 C9 H9A 109.5
C4 C9 H9B 109.5
H9A C9 H9B 109.5
C4 C9 H9C 109.5
H9A C9 H9C 109.5
H9B C9 H9C 109.5
C5 C10 H10A 109.5
C5 C10 H10B 109.5
H10A C10 H10B 109.5
C5 C10 H10C 109.5
H10A C10 H10C 109.5
H10B C10 H10C 109.5
C15 C11 C12 108.7(10)
C15 C11 C16 127.7(11)
C12 C11 C16 123.5(11)
C15 C11 U1 75.6(6)
C12 C11 U1 75.0(6)
C16 C11 U1 119.2(8)
C13 C12 C11 106.2(11)
C13 C12 C17 125.8(11)
C11 C12 C17 127.0(11)
C13 C12 U1 75.6(6)
C11 C12 U1 74.8(6)
C17 C12 U1 123.5(8)
C14 C13 C12 109.4(10)
C14 C13 C18 122.5(12)
C12 C13 C18 128.1(12)
C14 C13 U1 75.4(7)
C12 C13 U1 74.5(7)
C18 C13 U1 117.7(7)
C13 C14 C15 108.3(11)
C13 C14 C19 127.1(11)
C15 C14 C19 123.7(11)
C13 C14 U1 75.6(7)
C15 C14 U1 74.9(7)
C19 C14 U1 124.0(7)
C11 C15 C14 107.4(10)
C11 C15 C20 127.1(11)
C14 C15 C20 125.3(11)
C11 C15 U1 74.7(6)
C14 C15 U1 75.1(6)
C20 C15 U1 120.0(7)
C11 C16 H16A 109.5
C11 C16 H16B 109.5
H16A C16 H16B 109.5
C11 C16 H16C 109.5
H16A C16 H16C 109.5
H16B C16 H16C 109.5
C12 C17 H17A 109.5
C12 C17 H17B 109.5
H17A C17 H17B 109.5
C12 C17 H17C 109.5
H17A C17 H17C 109.5
H17B C17 H17C 109.5
C13 C18 H18A 109.5
C13 C18 H18B 109.5
H18A C18 H18B 109.5
C13 C18 H18C 109.5
H18A C18 H18C 109.5
H18B C18 H18C 109.5
C14 C19 H19A 109.5
C14 C19 H19B 109.5
H19A C19 H19B 109.5
C14 C19 H19C 109.5
H19A C19 H19C 109.5
H19B C19 H19C 109.5
C15 C20 H20A 109.5
C15 C20 H20B 109.5
H20A C20 H20B 109.5
C15 C20 H20C 109.5
H20A C20 H20C 109.5
H20B C20 H20C 109.5
C22 C21 Si1 123.1(9)
C22 C21 U1 104.5(7)
Si1 C21 U1 132.3(6)
C21 C22 C23 124.8(10)
C21 C22 C27 121.0(10)
C23 C22 C27 114.2(9)
C21 C22 U1 49.6(6)
C23 C22 U1 75.2(6)
C27 C22 U1 170.2(7)
C24 C23 C22 124.7(10)
C24 C23 C33 120.7(9)
C22 C23 C33 114.5(9)
C24 C23 U1 49.1(6)
C22 C23 U1 76.0(6)
C33 C23 U1 165.2(8)
C23 C24 Si2 122.1(8)
C23 C24 U1 105.5(7)
Si2 C24 U1 131.7(6)
Si1 C25 H25A 109.5
Si1 C25 H25B 109.5
H25A C25 H25B 109.5
Si1 C25 H25C 109.5
H25A C25 H25C 109.5
H25B C25 H25C 109.5
Si1 C26 H26A 109.5
Si1 C26 H26B 109.5
H26A C26 H26B 109.5
Si1 C26 H26C 109.5
H26A C26 H26C 109.5
H26B C26 H26C 109.5
C32 C27 C28 117.7(10)
C32 C27 C22 122.4(9)
C28 C27 C22 119.8(10)
C29 C28 C27 120.1(11)
C29 C28 H28 120.0
C27 C28 H28 120.0
C30 C29 C28 121.0(11)
C30 C29 H29 119.5
C28 C29 H29 119.5
C29 C30 C31 118.3(12)
C29 C30 H30 120.8
C31 C30 H30 120.8
C32 C31 C30 121.2(14)
C32 C31 H31 119.4
C30 C31 H31 119.4
C31 C32 C27 121.7(12)
C31 C32 H32 119.1
C27 C32 H32 119.1
C34 C33 C38 118.2(11)
C34 C33 C23 121.6(9)
C38 C33 C23 120.2(10)
C33 C34 C35 122.4(11)
C33 C34 H34 118.8
C35 C34 H34 118.8
C36 C35 C34 118.5(12)
C36 C35 H35 120.7
C34 C35 H35 120.7
C37 C36 C35 120.4(12)
C37 C36 H36 119.8
C35 C36 H36 119.8
C36 C37 C38 121.2(12)
C36 C37 H37 119.4
C38 C37 H37 119.4
C33 C38 C37 119.3(13)
C33 C38 H38 120.4
C37 C38 H38 120.4
Si2 C39 H39A 109.5
Si2 C39 H39B 109.5
H39A C39 H39B 109.5
Si2 C39 H39C 109.5
H39A C39 H39C 109.5
H39B C39 H39C 109.5
Si2 C40 H40A 109.5
Si2 C40 H40B 109.5
H40A C40 H40B 109.5
Si2 C40 H40C 109.5
H40A C40 H40C 109.5
H40B C40 H40C 109.5
C21 Si1 C26 116.3(5)
C21 Si1 C25 116.2(6)
C26 Si1 C25 105.9(6)
C21 Si1 H1 105(5)
C26 Si1 H1 106(5)
C25 Si1 H1 107(4)
C39 Si2 C40 106.0(6)
C39 Si2 C24 120.2(5)
C40 Si2 C24 112.2(6)
C39 Si2 H2 96(5)
C40 Si2 H2 109(5)
C24 Si2 H2 113(5)
C24 U1 C21 79.7(4)
C24 U1 C11 89.5(4)
C21 U1 C11 123.8(4)
C24 U1 C12 119.0(4)
C21 U1 C12 130.7(4)
C11 U1 C12 30.2(3)
C24 U1 C4 122.1(3)
C21 U1 C4 88.0(3)
C11 U1 C4 140.3(3)
C12 U1 C4 111.8(3)
C24 U1 C15 83.2(4)
C21 U1 C15 94.1(4)
C11 U1 C15 29.7(3)
C12 U1 C15 49.5(3)
C4 U1 C15 154.5(4)
C24 U1 C5 92.2(4)
C21 U1 C5 80.7(4)
C11 U1 C5 155.3(4)
C12 U1 C5 136.8(4)
C4 U1 C5 29.9(3)
C15 U1 C5 173.6(3)
C24 U1 C14 108.0(4)
C21 U1 C14 82.3(4)
C11 U1 C14 49.1(3)
C12 U1 C14 49.2(4)
C4 U1 C14 126.2(3)
C15 U1 C14 30.0(3)
C5 U1 C14 150.7(3)
C24 U1 C13 132.0(3)
C21 U1 C13 102.5(4)
C11 U1 C13 49.0(3)
C12 U1 C13 30.0(4)
C4 U1 C13 106.0(3)
C15 U1 C13 48.8(3)
C5 U1 C13 135.8(3)
C14 U1 C13 29.0(3)
C24 U1 C2 100.4(4)
C21 U1 C2 129.8(4)
C11 U1 C2 106.4(3)
C12 U1 C2 93.6(4)
C4 U1 C2 49.2(3)
C15 U1 C2 136.0(3)
C5 U1 C2 49.2(3)
C14 U1 C2 140.9(4)
C13 U1 C2 112.5(4)
C24 U1 C1 80.1(4)
C21 U1 C1 105.3(4)
C11 U1 C1 127.0(3)
C12 U1 C1 122.1(4)
C4 U1 C1 49.1(3)
C15 U1 C1 151.6(4)
C5 U1 C1 30.0(3)
C14 U1 C1 170.0(3)
C13 U1 C1 141.0(4)
C2 U1 C1 29.3(3)
C24 U1 C3 128.1(4)
C21 U1 C3 117.3(3)
C11 U1 C3 112.6(3)
C12 U1 C3 87.8(3)
C4 U1 C3 29.7(3)
C15 U1 C3 137.2(3)
C5 U1 C3 49.1(3)
C14 U1 C3 122.2(4)
C13 U1 C3 94.1(4)
C2 U1 C3 29.8(3)
C1 U1 C3 48.7(3)

loop_
_geom_bond_atom_site_label_1
_geom_bond_atom_site_label_2
_geom_bond_distance
C1 C2 1.401(16)
C1 C5 1.429(16)
C1 C6 1.483(18)
C1 U1 2.776(12)
C2 C3 1.425(17)
C2 C7 1.502(15)
C2 U1 2.762(13)
C3 C4 1.414(14)
C3 C8 1.526(16)
C3 U1 2.777(11)
C4 C5 1.414(16)
C4 C9 1.503(16)
C4 U1 2.742(9)
C5 C10 1.474(15)
C5 U1 2.747(11)
C6 H6A 0.9800
C6 H6B 0.9800
C6 H6C 0.9800
C7 H7A 0.9800
C7 H7B 0.9800
C7 H7C 0.9800
C8 H8A 0.9800
C8 H8B 0.9800
C8 H8C 0.9800
C9 H9A 0.9800
C9 H9B 0.9800
C9 H9C 0.9800
C10 H10A 0.9800
C10 H10B 0.9800
C10 H10C 0.9800
C11 C15 1.403(16)
C11 C12 1.423(16)
C11 C16 1.507(16)
C11 U1 2.734(10)
C12 C13 1.418(17)
C12 C17 1.509(16)
C12 U1 2.736(11)
C13 C14 1.378(17)
C13 C18 1.517(16)
C13 U1 2.750(12)
C14 C15 1.421(16)
C14 C19 1.521(17)
C14 U1 2.747(12)
C15 C20 1.504(16)
C15 U1 2.745(11)
C16 H16A 0.9800
C16 H16B 0.9800
C16 H16C 0.9800
C17 H17A 0.9800
C17 H17B 0.9800
C17 H17C 0.9800
C18 H18A 0.9800
C18 H18B 0.9800
C18 H18C 0.9800
C19 H19A 0.9800
C19 H19B 0.9800
C19 H19C 0.9800
C20 H20A 0.9800
C20 H20B 0.9800
C20 H20C 0.9800
C21 C22 1.372(15)
C21 Si1 1.870(11)
C21 U1 2.400(11)
C22 C23 1.510(15)
C22 C27 1.513(15)
C22 U1 3.049(11)
C23 C24 1.352(15)
C23 C33 1.527(15)
C23 U1 3.038(11)
C24 Si2 1.897(11)
C24 U1 2.382(11)
C25 Si1 1.891(12)
C25 H25A 0.9800
C25 H25B 0.9800
C25 H25C 0.9800
C26 Si1 1.881(14)
C26 H26A 0.9800
C26 H26B 0.9800
C26 H26C 0.9800
C27 C32 1.393(15)
C27 C28 1.395(14)
C28 C29 1.394(16)
C28 H28 0.9500
C29 C30 1.359(18)
C29 H29 0.9500
C30 C31 1.407(19)
C30 H30 0.9500
C31 C32 1.332(19)
C31 H31 0.9500
C32 H32 0.9500
C33 C34 1.354(16)
C33 C38 1.381(16)
C34 C35 1.383(16)
C34 H34 0.9500
C35 C36 1.365(17)
C35 H35 0.9500
C36 C37 1.335(19)
C36 H36 0.9500
C37 C38 1.392(18)
C37 H37 0.9500
C38 H38 0.9500
C39 Si2 1.877(13)
C39 H39A 0.9800
C39 H39B 0.9800
C39 H39C 0.9800
C40 Si2 1.896(13)
C40 H40A 0.9800
C40 H40B 0.9800
C40 H40C 0.9800
Si1 H1 1.43(12)
Si2 H2 1.35(11)
